data_1001507
loop_
_publ_author_name
'Leclaire, A.'
'Guerioune, M.'
'Borel, M. M.'
'Grandin, A.'
'Raveau, B.'

_publ_section_title
;
 Insertion of potassium in the \a-K~4~Nb~8~P~5~O~34~ structure: the
 niobium phosphates \a-K~5~Nb~8-x~M~x~P~5~O~34~
;
_journal_coden_ASTM EJSCE5
_journal_name_full
;
 European Journal of Solid State and Inorganic Chemistry
;
_journal_page_first 473
_journal_page_last 483
_journal_volume 29
_journal_year 1992
_chemical_formula_structural 'K5 Nb7.2 Al0.8 (P5 O34)'
_chemical_formula_sum 'Al0.8 K5 Nb7.2 O34 P5'
_chemical_name_systematic 'Potassium niobium aluminium phosphate *'
_space_group_IT_number 13
_symmetry_cell_setting monoclinic
_symmetry_Int_Tables_number 13
_symmetry_space_group_name_Hall '-P 2yc'
_symmetry_space_group_name_H-M 'P 1 2/c 1'
_cell_angle_alpha 90
_cell_angle_beta 124.94(1)
_cell_angle_gamma 90
_cell_formula_units_Z 2
_cell_length_a 13.747(2)
_cell_length_b 6.446(1)
_cell_length_c 20.588(3)
_cell_volume 1495.5
_refine_ls_R_factor_all 0.048
_cod_original_formula_sum 'Al.8 K5 Nb7.2 O34 P5'
_cod_database_code 1001507

loop_
_symmetry_equiv_pos_as_xyz
x,y,z
-x,y,1/2-z
-x,-y,-z
x,-y,1/2+z

loop_
_atom_site_label
_atom_site_type_symbol
_atom_site_symmetry_multiplicity
_atom_site_Wyckoff_symbol
_atom_site_fract_x
_atom_site_fract_y
_atom_site_fract_z
_atom_site_occupancy
_atom_site_attached_hydrogens
_atom_site_calc_flag
Nb1 Nb5+ 4 g 0.1999(2) -0.0253(5) 0.0676(2) 0.378 0 d
Al1 Al3+ 4 g 0.1999(2) -0.0253(5) 0.0676(2) 0.042 0 d
Nb2 Nb5+ 4 g 0.1513(2) -0.0167(4) 0.0541(1) 0.522 0 d
Al2 Al3+ 4 g 0.1513(2) -0.0167(4) 0.0541(1) 0.058 0 d
Nb3 Nb5+ 4 g 0.24595(9) .0000(2) 0.26820(6) 0.9 0 d
Al3 Al3+ 4 g 0.24595(9) .0000(2) 0.26820(6) 0.1 0 d
Nb4 Nb5+ 4 g 0.5459(1) 0.7821(2) 0.35557(7) 0.9 0 d
Al4 Al3+ 4 g 0.5459(1) 0.7821(2) 0.35557(7) 0.1 0 d
Nb5 Nb5+ 4 g 0.7521(1) 0.7755(2) 0.56867(6) 0.9 0 d
Al5 Al3+ 4 g 0.7521(1) 0.7755(2) 0.56867(6) 0.1 0 d
P1 P5+ 2 e 0. 0.1551(9) 0.25 1. 0 d
P2 P5+ 4 g 0.2195(3) 0.4955(7) 0.0519(2) 1. 0 d
P3 P5+ 4 g 0.3068(3) 0.4999(7) 0.3196(2) 1. 0 d
K1 K1+ 2 f 0.5 0.2818(9) 0.25 1. 0 d
K2 K1+ 4 g 0.4279(4) 0.7403(8) 0.5221(3) 1. 0 d
K3 K1+ 4 g 0.0046(9) 0.659(2) 0.1357(6) 0.62 0 d
K4 K1+ 4 g 0.041(1) 0.523(4) 0.1297(6) 0.38 0 d
O1 O2- 2 a 0. 0. 0. 1. 0 d
O2 O2- 4 g 0.1939(9) -0.017(2) 0.1638(6) 1. 0 d
O3 O2- 4 g 0.3494(9) -0.017(3) 0.1229(6) 1. 0 d
O4 O2- 4 g 0.1748(8) -0.051(2) -0.0330(5) 1. 0 d
O5 O2- 4 g 0.1712(8) 0.285(2) 0.0569(5) 1. 0 d
O6 O2- 4 g 0.1484(8) 0.668(2) 0.0601(5) 1. 0 d
O7 O2- 4 g 0.4098(7) -0.032(2) 0.3195(5) 1. 0 d
O8 O2- 4 g 0.2774(7) 0.036(2) 0.3796(5) 1. 0 d
O9 O2- 4 g 0.0730(8) 0.018(2) 0.2324(5) 1. 0 d
O10 O2- 4 g 0.2492(8) 0.313(2) 0.2642(5) 1. 0 d
O11 O2- 4 g 0.2274(7) 0.689(2) 0.2750(5) 1. 0 d
O12 O2- 4 g 0.6032(8) 0.783(2) 0.4713(5) 1. 0 d
O13 O2- 4 g 0.4315(8) 0.532(2) 0.3413(5) 1. 0 d
O14 O2- 4 g 0.6471(7) 0.513(2) 0.3828(5) 1. 0 d
O15 O2- 2 f 0.5 0.734(3) 0.25 1. 0 d
O16 O2- 4 g 0.6839(8) 0.537(2) 0.6038(5) 1. 0 d
O17 O2- 4 g 0.8007(8) 0.513(2) 0.5300(5) 1. 0 d
O18 O2- 4 g 0.9166(7) 0.707(2) 0.6761(5) 1. 0 d

loop_
_atom_type_symbol
_atom_type_oxidation_number
Nb5+ 4.944
Al3+ 3.000
P5+ 5.000
K1+ 1.000
O2- -2.000
